data_1100046
loop_
_publ_author_name
'Yang, Z.'
'Liang, J. K.'
'Chen, X. L.'
'Xu, T.'
'Xu, Y. P.'

_publ_section_title
;
Synthesis and crystal structure of a new compound CaGaBO~4~
;
_journal_coden_ASTM JACBI
_journal_issue 1-2
_journal_name_full 'Journal of Alloys and Compounds'
_journal_page_first 215
_journal_page_last 219
_journal_paper_doi 10.1016/S0925-8388(01)01416-5
_journal_volume 327
_journal_year 2001
_chemical_formula_structural 'Ca Ga B O4'
_chemical_formula_sum 'B Ca Ga O4'
_chemical_name_systematic
;
Calcium Gallium Boron Oxide (1/1/1/4)
;
_space_group_IT_number 37
_symmetry_cell_setting orthorhombic
_symmetry_Int_Tables_number 37
_symmetry_space_group_name_Hall 'C 2 -2c'
_symmetry_space_group_name_H-M 'C c c 2'
_cell_angle_alpha 90
_cell_angle_beta 90
_cell_angle_gamma 90
_cell_formula_units_Z 8
_cell_length_a 15.473(1)
_cell_length_b 8.2940(8)
_cell_length_c 5.8392(6)
_cell_volume 749.3
_refine_ls_R_factor_all 0.10
_cod_depositor_comments
;
The following automatic conversions were performed:
'_symmetry_cell_setting' value 'Orthorhombic' changed to 'orthorhombic'
according to '/home/saulius/struct/CIF-dictionaries/cif_core.dic'
dictionary named 'cif_core.dic' version 2.4.1 from 2010-06-29.

Automatic conversion script
Id: cif_fix_enum 1527 2010-12-29 10:47:43Z saulius 

Space group operator '1/2-z,1/2+y,1/2+z' canged to '1/2-x,1/2+y,1/2+z',
as spotted out and advised by Luca Lutterotti; space group name
regenerated from the symmetry operators, which are now recognisable.

Saulius Gra\<zulis
2013-03-29
;
_cod_original_sg_symbol_H-M 'C cc2'
_cod_database_code 1100046

loop_
_symmetry_equiv_pos_as_xyz
x,y,z
-x,-y,z
x,-y,1/2+z
-x,y,1/2+z
1/2+x,1/2+y,z
1/2-x,1/2-y,z
1/2+x,1/2-y,1/2+z
1/2-x,1/2+y,1/2+z

loop_
_atom_site_label
_atom_site_type_symbol
_atom_site_symmetry_multiplicity
_atom_site_Wyckoff_symbol
_atom_site_fract_x
_atom_site_fract_y
_atom_site_fract_z
_atom_site_occupancy
_atom_site_attached_hydrogens
_atom_site_calc_flag
B B3+ 8 d 0.405 0.728 0.357 1. 0 d
Ca Ca2+ 8 d 0.4110(2) 0.8560(5) -0.102(2) 1. 0 d
Ga Ga3+ 8 d 0.2949(1) 0.4869(4) 0.141(2) 1. 0 d
O1 O2- 8 d 0.2365(7) 0.4666(14) 0.398(6) 1. 0 d
O2 O2- 8 d 0.4412(7) 0.8743(13) 0.318(3) 1. 0 d
O3 O2- 8 d 0.3685(11) 0.6733(16) 0.155(3) 1. 0 d
O4 O2- 8 d 0.3753(12) 0.6933(19) 0.567(3) 1. 0 d

loop_
_atom_type_symbol
_atom_type_oxidation_number
B3+ 3.000
Ca2+ 2.000
Ga3+ 3.000
O2- -2.000
